data_7016923
loop_
_publ_author_name
'Yang, Xiaoping'
'Lam, Daniel'
'Chan, Christopher'
'Stanley, Julie M.'
'Jones, Richard A.'
'Holliday, Bradley J.'
'Wong, Wai-Kwok'

_publ_section_title
;
 Construction of 1-D 4f and 3d-4f coordination polymers with flexible
 Schiff base ligands.
;
_journal_issue 38
_journal_name_full 'Dalton transactions (Cambridge, England : 2003)'
_journal_page_first 9795
_journal_page_last 9801
_journal_paper_doi 10.1039/c1dt11036e
_journal_volume 40
_journal_year 2011
_chemical_formula_moiety 'C20 H22 Cl3 N2 Ni O7 Yb'
_chemical_formula_sum 'C20 H22 Cl3 N2 Ni O7 Yb'
_chemical_formula_weight 740.50
_chemical_name_systematic
;
?
;
_space_group_IT_number 32
_symmetry_cell_setting orthorhombic
_symmetry_space_group_name_Hall 'P 2 -2ab'
_symmetry_space_group_name_H-M 'P b a 2'
_atom_sites_solution_hydrogens geom
_atom_sites_solution_primary direct
_atom_sites_solution_secondary difmap
_audit_creation_method SHELXL-97
_cell_angle_alpha 90.00
_cell_angle_beta 90.00
_cell_angle_gamma 90.00
_cell_formula_units_Z 8
_cell_length_a 16.493(3)
_cell_length_b 35.431(7)
_cell_length_c 8.6771(17)
_cell_measurement_reflns_used 5942
_cell_measurement_temperature 223(1)
_cell_measurement_theta_max 27.48
_cell_measurement_theta_min 2.91
_cell_volume 5070.6(17)
_computing_cell_refinement 'Collect software, Nonius B.V. 1998'
_computing_data_collection 'Collect software, Nonius B.V. 1998'
_computing_data_reduction
;
DENZO and Scalepack (Otwinoski and Minor, 1997)
;
_computing_molecular_graphics 'XP SHELXTL/PC, Siemens Analytical'
_computing_structure_refinement 'XL SHELXTL/PC, Siemens Analytical'
_computing_structure_solution
;

SIR97 - Altomare A., Burla M.C., Camalli M., Cascarano G.L., Giacovazzo C.,
Guagliardi A., Moliterni A.G.G., Polidori G.,Spagna R.
;
_diffrn_ambient_temperature 223(1)
_diffrn_detector_area_resol_mean 13.6612
_diffrn_measured_fraction_theta_full 0.980
_diffrn_measured_fraction_theta_max 0.980
_diffrn_measurement_device_type 'Mercury2 (2x2 bin mode)'
_diffrn_measurement_method dtprofit.ref
_diffrn_radiation_monochromator 'Graphite Monochromator'
_diffrn_radiation_source 'Sealed tube'
_diffrn_radiation_type MoK\a
_diffrn_radiation_wavelength 0.710747
_diffrn_reflns_av_R_equivalents 0.0000
_diffrn_reflns_av_sigmaI/netI 0.0771
_diffrn_reflns_limit_h_max 19
_diffrn_reflns_limit_h_min -19
_diffrn_reflns_limit_k_max 42
_diffrn_reflns_limit_k_min -41
_diffrn_reflns_limit_l_max 10
_diffrn_reflns_limit_l_min -10
_diffrn_reflns_number 8296
_diffrn_reflns_theta_full 25.00
_diffrn_reflns_theta_max 25.00
_diffrn_reflns_theta_min 3.01
_exptl_absorpt_coefficient_mu 4.767
_exptl_absorpt_correction_T_max 1.0000
_exptl_absorpt_correction_T_min 0.6822
_exptl_absorpt_correction_type multi-scan
_exptl_absorpt_process_details 'DENZO and Scalepack (Otwinoski and Minor, 1997)'
_exptl_crystal_colour Blue
_exptl_crystal_density_diffrn 1.940
_exptl_crystal_density_method 'not measured'
_exptl_crystal_description Block
_exptl_crystal_F_000 2888
_exptl_crystal_size_max 0.12
_exptl_crystal_size_mid 0.11
_exptl_crystal_size_min 0.08
_refine_diff_density_max 1.421
_refine_diff_density_min -1.293
_refine_diff_density_rms 0.183
_refine_ls_abs_structure_details 'Flack H D (1983), Acta Cryst. A39, 876-881'
_refine_ls_abs_structure_Flack 0.525(14)
_refine_ls_extinction_method none
_refine_ls_goodness_of_fit_ref 1.099
_refine_ls_hydrogen_treatment constr
_refine_ls_matrix_type full
_refine_ls_number_parameters 614
_refine_ls_number_reflns 8296
_refine_ls_number_restraints 37
_refine_ls_restrained_S_all 1.098
_refine_ls_R_factor_all 0.0762
_refine_ls_R_factor_gt 0.0505
_refine_ls_shift/su_max 0.000
_refine_ls_shift/su_mean 0.000
_refine_ls_structure_factor_coef Fsqd
_refine_ls_weighting_details 'calc w=1/[\s^2^(Fo^2^)+(0.0547P)^2^+4.9018P] where P=(Fo^2^+2Fc^2^)/3'
_refine_ls_weighting_scheme calc
_refine_ls_wR_factor_gt 0.1106
_refine_ls_wR_factor_ref 0.1222
_reflns_number_gt 6507
_reflns_number_total 8296
_reflns_threshold_expression >2sigma(I)
_cod_data_source_file c1dt11036e.txt
_cod_data_source_block complex-4
_cod_depositor_comments
;
The following automatic conversions were performed:

'_exptl_absorpt_correction_type' value 'Multi-scan' changed to
'multi-scan' according to
/home/saulius/struct/CIF-dictionaries/cif_core.dic dictionary named
'cif_core.dic' version 2.4.1 from 2010-06-29.

Automatic conversion script
Id: cif_fix_values 1715 2011-07-08 13:25:40Z adriana 
;
_cod_original_cell_volume 5070.8(17)
_cod_original_sg_symbol_H-M Pba2
_cod_database_code 7016923

loop_
_symmetry_equiv_pos_as_xyz
'x, y, z'
'-x, -y, z'
'x+1/2, -y+1/2, z'
'-x+1/2, y+1/2, z'

loop_
_atom_site_label
_atom_site_type_symbol
_atom_site_fract_x
_atom_site_fract_y
_atom_site_fract_z
_atom_site_U_iso_or_equiv
_atom_site_adp_type
_atom_site_occupancy
_atom_site_symmetry_multiplicity
_atom_site_calc_flag
_atom_site_refinement_flags
Yb1 Yb 0.78400(3) 0.084289(11) -0.01999(9) 0.02099(13) Uani 1 1 d .
Yb1' Yb 0.20687(3) 0.076073(11) 0.48186(9) 0.02064(13) Uani 1 1 d .
Ni1 Ni 0.69445(8) 0.15815(4) 0.19862(18) 0.0153(3) Uani 1 1 d .
Ni1' Ni 0.27918(8) 0.15237(3) 0.71121(17) 0.0141(3) Uani 1 1 d .
Cl1 Cl 0.84302(15) 0.01033(6) -0.0219(5) 0.0242(6) Uani 1 1 d .
Cl2 Cl 0.74910(16) 0.12359(7) 0.4578(4) 0.0204(7) Uani 1 1 d .
Cl3 Cl 0.63716(15) 0.18825(6) -0.0277(5) 0.0223(6) Uani 1 1 d .
Cl1' Cl 0.15954(14) 0.00052(5) 0.4822(5) 0.0216(5) Uani 1 1 d .
Cl2' Cl 0.32570(14) 0.18633(6) 0.4832(5) 0.0223(5) Uani 1 1 d .
Cl3' Cl 0.23126(15) 0.11687(6) 0.9653(5) 0.0205(6) Uani 1 1 d .
N1 N 0.5804(6) 0.1621(2) 0.2995(11) 0.018(2) Uani 1 1 d .
N2 N 0.7462(6) 0.2082(2) 0.2655(11) 0.020(2) Uani 1 1 d U
N1' N 0.2157(6) 0.1978(2) 0.8012(12) 0.019(2) Uani 1 1 d .
N2' N 0.3897(6) 0.1585(2) 0.8142(12) 0.021(2) Uani 1 1 d .
O1 O 0.6571(4) 0.05192(19) -0.0882(9) 0.0191(19) Uani 1 1 d U
O2 O 0.6683(4) 0.10552(17) 0.1103(8) 0.0103(16) Uani 1 1 d .
O3 O 0.8035(4) 0.14091(18) 0.1057(9) 0.0141(17) Uani 1 1 d .
O4 O 0.9261(4) 0.10411(17) -0.0093(13) 0.0186(17) Uani 1 1 d .
O1' O 0.0649(4) 0.09383(16) 0.4660(13) 0.0174(17) Uani 1 1 d .
O2' O 0.1766(4) 0.13168(17) 0.6084(9) 0.0128(17) Uani 1 1 d .
O3' O 0.3162(4) 0.10170(18) 0.6155(9) 0.0145(17) Uani 1 1 d .
O4' O 0.3384(4) 0.04714(19) 0.4222(9) 0.020(2) Uani 1 1 d .
C1 C 0.6533(8) 0.0205(3) -0.2013(15) 0.026(3) Uani 1 1 d .
H1A H 0.6211 0.0003 -0.1598 0.039 Uiso 1 1 calc R
H1B H 0.7071 0.0115 -0.2218 0.039 Uiso 1 1 calc R
H1C H 0.6292 0.0294 -0.2953 0.039 Uiso 1 1 calc R
C2 C 0.5846(6) 0.0655(2) -0.030(2) 0.023(3) Uani 1 1 d .
C3 C 0.5082(7) 0.0527(3) -0.0774(15) 0.026(3) Uani 1 1 d .
H3A H 0.5034 0.0343 -0.1536 0.031 Uiso 1 1 calc R
C4 C 0.4382(6) 0.0683(3) -0.006(2) 0.024(3) Uani 1 1 d .
H4A H 0.3870 0.0594 -0.0327 0.029 Uiso 1 1 calc R
C5 C 0.4459(7) 0.0961(3) 0.1013(16) 0.027(3) Uani 1 1 d .
H5A H 0.3999 0.1058 0.1491 0.032 Uiso 1 1 calc R
C6 C 0.5238(7) 0.1105(3) 0.1407(14) 0.020(3) Uani 1 1 d U
C7 C 0.5938(7) 0.0950(3) 0.0776(14) 0.015(3) Uani 1 1 d .
C8 C 0.5241(8) 0.1404(3) 0.2593(15) 0.025(3) Uani 1 1 d .
H8A H 0.4754 0.1435 0.3120 0.030 Uiso 1 1 calc R
C9 C 0.5552(7) 0.1911(3) 0.4112(15) 0.030(3) Uani 1 1 d .
H9A H 0.5102 0.1813 0.4710 0.036 Uiso 1 1 calc R
H9B H 0.5357 0.2129 0.3548 0.036 Uiso 1 1 calc R
C10 C 0.6206(8) 0.2038(3) 0.5206(14) 0.030(4) Uani 1 1 d .
H10A H 0.6602 0.1837 0.5310 0.036 Uiso 1 1 calc R
H10B H 0.5967 0.2080 0.6212 0.036 Uiso 1 1 calc R
C11 C 0.6651(7) 0.2402(3) 0.470(2) 0.028(3) Uani 1 1 d .
H11D H 0.6288 0.2614 0.4846 0.033 Uiso 1 1 calc R
H11A H 0.7115 0.2440 0.5364 0.033 Uiso 1 1 calc R
C12 C 0.6933(8) 0.2406(3) 0.3087(17) 0.031(3) Uani 1 1 d .
H12C H 0.7229 0.2638 0.2908 0.037 Uiso 1 1 calc R
H12D H 0.6464 0.2407 0.2414 0.037 Uiso 1 1 calc R
C13 C 0.8223(8) 0.2153(3) 0.2673(15) 0.023(3) Uani 1 1 d .
H13A H 0.8375 0.2391 0.3020 0.028 Uiso 1 1 calc R
C14 C 0.8893(6) 0.1893(3) 0.2191(15) 0.019(3) Uani 1 1 d .
C15 C 0.9671(8) 0.2021(3) 0.2474(18) 0.029(4) Uani 1 1 d .
H15A H 0.9747 0.2239 0.3053 0.035 Uiso 1 1 calc R
C16 C 1.0330(8) 0.1831(4) 0.1910(18) 0.034(3) Uani 1 1 d U
H16B H 1.0850 0.1926 0.2059 0.041 Uiso 1 1 calc R
C17 C 1.0215(7) 0.1493(3) 0.1111(14) 0.023(3) Uani 1 1 d .
H17A H 1.0658 0.1353 0.0778 0.028 Uiso 1 1 calc R
C18 C 0.9448(7) 0.1372(3) 0.0825(14) 0.018(3) Uani 1 1 d .
C19 C 0.8768(7) 0.1559(3) 0.1371(14) 0.020(3) Uani 1 1 d .
C20 C 0.9942(7) 0.0842(3) -0.0697(15) 0.026(3) Uani 1 1 d .
H20A H 1.0259 0.1008 -0.1327 0.040 Uiso 1 1 calc R
H20B H 0.9756 0.0633 -0.1308 0.040 Uiso 1 1 calc R
H20C H 1.0268 0.0749 0.0137 0.040 Uiso 1 1 calc R
C1' C 0.0013(7) 0.0701(3) 0.4067(16) 0.028(3) Uani 1 1 d .
H1'A H -0.0331 0.0846 0.3401 0.043 Uiso 1 1 calc R
H1'B H -0.0301 0.0603 0.4908 0.043 Uiso 1 1 calc R
H1'C H 0.0247 0.0496 0.3497 0.043 Uiso 1 1 calc R
C2' C 0.0382(7) 0.1257(3) 0.5502(14) 0.018(3) Uani 1 1 d .
C3' C -0.0403(7) 0.1375(3) 0.5550(16) 0.027(3) Uani 1 1 d .
H3'A H -0.0804 0.1241 0.5031 0.032 Uiso 1 1 calc R
C4' C -0.0597(8) 0.1695(4) 0.6379(19) 0.041(4) Uani 1 1 d .
H4'A H -0.1133 0.1775 0.6438 0.049 Uiso 1 1 calc R
C5' C -0.0016(8) 0.1887(4) 0.7094(18) 0.031(4) Uani 1 1 d .
H5'A H -0.0159 0.2104 0.7635 0.037 Uiso 1 1 calc R
C6' C 0.0821(7) 0.1777(3) 0.7073(18) 0.025(3) Uani 1 1 d .
C7' C 0.1015(7) 0.1455(3) 0.6241(15) 0.020(3) Uani 1 1 d U
C8' C 0.1386(8) 0.2016(3) 0.7886(15) 0.024(3) Uani 1 1 d .
H8'A H 0.1163 0.2224 0.8382 0.029 Uiso 1 1 calc R
C9' C 0.2554(8) 0.2281(4) 0.8959(19) 0.041(4) Uani 1 1 d .
H9'A H 0.2189 0.2495 0.9020 0.049 Uiso 1 1 calc R
H9'B H 0.2630 0.2186 0.9998 0.049 Uiso 1 1 calc R
C10' C 0.3341(9) 0.2412(3) 0.8372(18) 0.039(4) Uani 1 1 d .
H10C H 0.3369 0.2684 0.8511 0.046 Uiso 1 1 calc R
H10D H 0.3361 0.2363 0.7274 0.046 Uiso 1 1 calc R
C11' C 0.4080(8) 0.2238(3) 0.9109(16) 0.031(3) Uani 1 1 d .
H11C H 0.4205 0.2381 1.0033 0.038 Uiso 1 1 calc R
H11B H 0.4533 0.2270 0.8407 0.038 Uiso 1 1 calc R
C12' C 0.4032(8) 0.1826(3) 0.9543(18) 0.032(4) Uani 1 1 d .
H12A H 0.4533 0.1751 1.0045 0.039 Uiso 1 1 calc R
H12B H 0.3591 0.1788 1.0266 0.039 Uiso 1 1 calc R
C13' C 0.4525(7) 0.1414(3) 0.7675(16) 0.026(3) Uani 1 1 d .
H13B H 0.5007 0.1480 0.8163 0.031 Uiso 1 1 calc R
C14' C 0.4595(7) 0.1124(3) 0.6453(14) 0.018(3) Uani 1 1 d .
C15' C 0.5398(7) 0.1024(3) 0.5991(14) 0.020(3) Uani 1 1 d .
H15B H 0.5838 0.1156 0.6389 0.023 Uiso 1 1 calc R
C16' C 0.5519(6) 0.0745(3) 0.500(2) 0.025(3) Uani 1 1 d .
H16A H 0.6047 0.0677 0.4748 0.030 Uiso 1 1 calc R
C17' C 0.4867(6) 0.0547(3) 0.4321(14) 0.021(3) Uani 1 1 d .
H17B H 0.4960 0.0356 0.3606 0.025 Uiso 1 1 calc R
C18' C 0.4084(6) 0.0645(2) 0.475(2) 0.021(2) Uani 1 1 d .
C19' C 0.3924(6) 0.0934(3) 0.5800(13) 0.011(2) Uani 1 1 d U
C20' C 0.3489(8) 0.0148(3) 0.3149(16) 0.031(3) Uani 1 1 d .
H20D H 0.3846 -0.0034 0.3604 0.046 Uiso 1 1 calc R
H20E H 0.3718 0.0237 0.2198 0.046 Uiso 1 1 calc R
H20F H 0.2972 0.0034 0.2951 0.046 Uiso 1 1 calc R
O1W O 0.7366(5) 0.1308(2) -0.1957(9) 0.0213(19) Uani 1 1 d .
O2W O 0.8201(6) 0.0693(2) -0.2808(12) 0.025(2) Uani 1 1 d .
O3W O 0.8076(6) 0.0646(2) 0.2401(11) 0.025(2) Uani 1 1 d .
O1W' O 0.2507(5) 0.1237(2) 0.3108(9) 0.028(2) Uani 1 1 d .
O2W' O 0.1790(6) 0.0582(2) 0.2162(11) 0.024(2) Uani 1 1 d .
O3W' O 0.1723(7) 0.0578(2) 0.7406(11) 0.029(3) Uani 1 1 d .

loop_
_atom_site_aniso_label
_atom_site_aniso_U_11
_atom_site_aniso_U_22
_atom_site_aniso_U_33
_atom_site_aniso_U_23
_atom_site_aniso_U_13
_atom_site_aniso_U_12
Yb1 0.0209(3) 0.0209(2) 0.0212(3) -0.0007(4) -0.0007(4) -0.00150(16)
Yb1' 0.0201(2) 0.0212(2) 0.0206(3) -0.0005(4) 0.0007(4) -0.00120(16)
Ni1 0.0149(7) 0.0137(7) 0.0171(9) -0.0035(6) 0.0019(7) -0.0027(5)
Ni1' 0.0133(7) 0.0122(7) 0.0169(9) -0.0045(6) -0.0027(7) 0.0010(5)
Cl1 0.0343(15) 0.0168(11) 0.0215(15) -0.0003(19) 0.003(2) 0.0031(9)
Cl2 0.0188(14) 0.0253(13) 0.017(2) -0.0019(13) -0.0001(15) 0.0028(10)
Cl3 0.0252(13) 0.0186(11) 0.0230(17) -0.0002(18) 0.001(2) 0.0014(9)
Cl1' 0.0313(14) 0.0145(11) 0.0190(15) 0.0017(19) 0.003(2) -0.0063(9)
Cl2' 0.0237(13) 0.0179(11) 0.0254(16) -0.0027(19) -0.001(2) -0.0018(9)
Cl3' 0.0251(14) 0.0221(12) 0.0142(17) -0.0014(15) 0.0003(17) -0.0048(9)
N1 0.016(5) 0.025(5) 0.013(6) 0.002(4) 0.000(4) -0.002(4)
N2 0.022(5) 0.010(4) 0.027(6) -0.011(4) 0.007(4) 0.001(4)
N1' 0.018(6) 0.012(5) 0.027(7) -0.006(4) -0.010(5) 0.011(4)
N2' 0.015(6) 0.020(5) 0.027(7) 0.001(4) -0.002(5) -0.002(4)
O1 0.016(4) 0.018(4) 0.023(5) -0.015(3) -0.003(3) -0.005(3)
O2 0.006(4) 0.017(4) 0.008(5) -0.004(3) -0.001(3) 0.002(3)
O3 0.010(4) 0.016(4) 0.017(5) 0.004(3) 0.003(4) 0.001(3)
O4 0.008(3) 0.024(3) 0.023(5) -0.005(5) 0.010(5) 0.003(2)
O1' 0.013(4) 0.018(3) 0.021(5) 0.001(5) -0.010(5) -0.005(3)
O2' 0.010(4) 0.009(3) 0.020(5) 0.001(3) -0.002(3) 0.004(3)
O3' 0.012(4) 0.014(4) 0.018(5) 0.004(3) -0.001(4) -0.003(3)
O4' 0.007(4) 0.022(4) 0.033(6) -0.018(3) -0.002(3) 0.000(3)
C1 0.032(8) 0.020(6) 0.026(8) -0.016(5) -0.010(6) -0.003(5)
C2 0.026(6) 0.013(5) 0.029(8) 0.001(8) 0.005(9) 0.000(4)
C3 0.024(7) 0.021(6) 0.034(9) -0.008(5) -0.004(6) -0.005(5)
C4 0.017(6) 0.029(6) 0.025(8) -0.003(8) -0.003(8) -0.006(4)
C5 0.018(7) 0.031(7) 0.031(9) -0.005(6) 0.011(6) -0.009(5)
C6 0.015(6) 0.015(5) 0.028(7) -0.004(4) -0.003(5) -0.010(4)
C7 0.018(6) 0.007(5) 0.018(7) 0.000(5) 0.005(5) -0.002(4)
C8 0.025(8) 0.035(7) 0.016(8) 0.003(5) 0.016(6) 0.004(6)
C9 0.016(7) 0.036(7) 0.037(9) 0.004(6) 0.010(6) 0.006(5)
C10 0.032(8) 0.043(7) 0.015(10) -0.003(5) -0.002(6) 0.003(5)
C11 0.032(6) 0.027(5) 0.024(8) -0.013(8) 0.000(9) 0.002(4)
C12 0.035(8) 0.016(6) 0.042(10) -0.005(6) -0.008(7) -0.006(5)
C13 0.037(8) 0.007(5) 0.026(8) 0.000(5) 0.003(6) -0.006(5)
C14 0.009(6) 0.015(6) 0.033(8) -0.007(5) 0.003(6) -0.007(4)
C15 0.018(7) 0.019(7) 0.051(10) -0.002(6) -0.012(7) -0.005(5)
C16 0.023(6) 0.039(6) 0.040(8) 0.000(6) -0.006(6) -0.024(5)
C17 0.021(7) 0.030(7) 0.018(8) 0.001(5) 0.005(6) 0.006(5)
C18 0.018(7) 0.017(6) 0.020(8) -0.003(5) 0.006(5) -0.003(5)
C19 0.018(7) 0.021(6) 0.022(8) 0.016(5) 0.001(5) -0.005(5)
C20 0.025(7) 0.029(6) 0.026(10) -0.015(5) 0.011(6) 0.006(5)
C1' 0.008(6) 0.028(7) 0.049(10) -0.004(6) -0.008(6) -0.001(5)
C2' 0.007(6) 0.016(6) 0.029(8) 0.014(5) 0.003(5) -0.002(4)
C3' 0.012(6) 0.024(7) 0.045(9) 0.004(6) 0.007(6) 0.003(5)
C4' 0.018(8) 0.053(9) 0.052(12) 0.005(7) -0.007(7) 0.011(6)
C5' 0.017(7) 0.039(8) 0.037(11) -0.013(7) 0.011(7) -0.005(6)
C6' 0.008(6) 0.013(6) 0.054(10) 0.005(6) 0.001(7) 0.003(4)
C7' 0.019(6) 0.026(5) 0.016(6) 0.014(4) -0.007(5) -0.001(4)
C8' 0.035(8) 0.016(6) 0.021(9) -0.003(5) -0.002(6) 0.014(5)
C9' 0.029(8) 0.048(9) 0.046(11) -0.017(7) 0.013(7) 0.006(6)
C10' 0.057(10) 0.010(6) 0.049(11) -0.004(6) -0.005(8) 0.002(6)
C11' 0.033(8) 0.036(8) 0.025(9) -0.009(5) -0.003(6) -0.011(6)
C12' 0.037(7) 0.029(6) 0.031(11) -0.022(7) -0.012(7) -0.005(5)
C13' 0.015(7) 0.024(7) 0.038(10) 0.002(6) -0.008(6) -0.011(5)
C14' 0.011(6) 0.020(6) 0.023(8) 0.001(5) 0.007(5) 0.003(4)
C15' 0.017(6) 0.020(6) 0.022(8) -0.002(5) -0.004(6) 0.001(5)
C16' 0.010(5) 0.025(5) 0.039(10) 0.008(7) 0.008(7) 0.008(4)
C17' 0.016(6) 0.014(5) 0.033(10) -0.004(4) 0.006(5) 0.005(4)
C18' 0.016(5) 0.019(5) 0.027(7) -0.009(8) 0.008(9) -0.011(4)
C19' 0.015(5) 0.006(4) 0.013(6) 0.005(4) -0.004(5) -0.003(4)
C20' 0.042(9) 0.023(7) 0.028(9) -0.009(5) 0.009(7) 0.001(6)
O1W 0.026(5) 0.018(4) 0.020(5) -0.002(3) 0.001(4) 0.009(3)
O2W 0.020(5) 0.026(5) 0.028(7) 0.000(4) 0.001(5) 0.012(4)
O3W 0.051(7) 0.014(4) 0.011(6) 0.005(4) 0.001(5) 0.008(4)
O1W' 0.039(6) 0.025(5) 0.019(6) -0.001(4) 0.000(4) -0.006(4)
O2W' 0.034(6) 0.026(5) 0.010(6) 0.009(4) -0.005(5) -0.012(4)
O3W' 0.056(7) 0.015(5) 0.016(7) 0.004(4) 0.005(6) -0.012(4)

loop_
_atom_type_symbol
_atom_type_description
_atom_type_scat_dispersion_real
_atom_type_scat_dispersion_imag
_atom_type_scat_source
C C 0.0033 0.0016 'International Tables Vol C Tables 4.2.6.8 and 6.1.1.4'
H H 0.0000 0.0000 'International Tables Vol C Tables 4.2.6.8 and 6.1.1.4'
N N 0.0061 0.0033 'International Tables Vol C Tables 4.2.6.8 and 6.1.1.4'
O O 0.0106 0.0060 'International Tables Vol C Tables 4.2.6.8 and 6.1.1.4'
Ni Ni 0.3393 1.1124 'International Tables Vol C Tables 4.2.6.8 and 6.1.1.4'
Yb Yb -0.3850 5.5486 'International Tables Vol C Tables 4.2.6.8 and 6.1.1.4'
Cl Cl 0.1484 0.1585 'International Tables Vol C Tables 4.2.6.8 and 6.1.1.4'

loop_
_geom_angle_atom_site_label_1
_geom_angle_atom_site_label_2
_geom_angle_atom_site_label_3
_geom_angle
O3 Yb1 O2 66.8(2)
O3 Yb1 O1W 75.3(3)
O2 Yb1 O1W 79.6(3)
O3 Yb1 O3W 77.6(3)
O2 Yb1 O3W 76.7(3)
O1W Yb1 O3W 149.3(3)
O3 Yb1 O2W 127.1(3)
O2 Yb1 O2W 136.8(3)
O1W Yb1 O2W 68.3(3)
O3W Yb1 O2W 141.7(2)
O3 Yb1 O4 66.4(2)
O2 Yb1 O4 132.0(3)
O1W Yb1 O4 98.1(3)
O3W Yb1 O4 83.8(4)
O2W Yb1 O4 82.1(3)
O3 Yb1 O1 129.7(2)
O2 Yb1 O1 64.7(2)
O1W Yb1 O1 83.6(3)
O3W Yb1 O1 103.3(3)
O2W Yb1 O1 83.2(3)
O4 Yb1 O1 163.3(3)
O3 Yb1 Cl1 140.32(19)
O2 Yb1 Cl1 125.99(17)
O1W Yb1 Cl1 139.5(2)
O3W Yb1 Cl1 71.1(2)
O2W Yb1 Cl1 72.6(2)
O4 Yb1 Cl1 86.32(15)
O1 Yb1 Cl1 81.82(17)
O3 Yb1 Ni1 33.37(17)
O2 Yb1 Ni1 33.60(16)
O1W Yb1 Ni1 72.23(19)
O3W Yb1 Ni1 77.2(2)
O2W Yb1 Ni1 140.3(2)
O4 Yb1 Ni1 99.57(19)
O1 Yb1 Ni1 96.79(17)
Cl1 Yb1 Ni1 146.95(10)
O2' Yb1' O3' 66.3(2)
O2' Yb1' O1W' 75.9(3)
O3' Yb1' O1W' 78.3(3)
O2' Yb1' O3W' 74.6(3)
O3' Yb1' O3W' 79.8(3)
O1W' Yb1' O3W' 148.4(3)
O2' Yb1' O1' 66.3(3)
O3' Yb1' O1' 132.4(3)
O1W' Yb1' O1' 94.3(3)
O3W' Yb1' O1' 83.9(4)
O2' Yb1' O2W' 129.1(3)
O3' Yb1' O2W' 136.0(3)
O1W' Yb1' O2W' 69.4(3)
O3W' Yb1' O2W' 140.3(2)
O1' Yb1' O2W' 80.3(4)
O2' Yb1' O4' 130.3(2)
O3' Yb1' O4' 65.4(2)
O1W' Yb1' O4' 84.0(3)
O3W' Yb1' O4' 107.1(3)
O1' Yb1' O4' 161.5(3)
O2W' Yb1' O4' 81.9(3)
O2' Yb1' Cl1' 139.27(19)
O3' Yb1' Cl1' 126.20(18)
O1W' Yb1' Cl1' 140.6(2)
O3W' Yb1' Cl1' 71.0(2)
O1' Yb1' Cl1' 88.79(14)
O2W' Yb1' Cl1' 72.5(2)
O4' Yb1' Cl1' 81.18(17)
O2' Yb1' Ni1' 32.80(18)
O3' Yb1' Ni1' 33.54(17)
O1W' Yb1' Ni1' 72.9(2)
O3W' Yb1' Ni1' 76.2(2)
O1' Yb1' Ni1' 99.08(19)
O2W' Yb1' Ni1' 142.13(19)
O4' Yb1' Ni1' 97.99(16)
Cl1' Yb1' Ni1' 145.24(10)
N2 Ni1 O2 166.9(3)
N2 Ni1 O3 90.2(3)
O2 Ni1 O3 76.7(3)
N2 Ni1 N1 101.5(4)
O2 Ni1 N1 91.6(3)
O3 Ni1 N1 166.6(3)
N2 Ni1 Cl3 90.7(3)
O2 Ni1 Cl3 90.9(2)
O3 Ni1 Cl3 98.8(2)
N1 Ni1 Cl3 87.6(3)
N2 Ni1 Cl2 91.0(3)
O2 Ni1 Cl2 88.2(2)
O3 Ni1 Cl2 84.3(2)
N1 Ni1 Cl2 89.0(3)
Cl3 Ni1 Cl2 176.46(11)
N2 Ni1 Yb1 127.9(3)
O2 Ni1 Yb1 38.95(19)
O3 Ni1 Yb1 37.93(19)
N1 Ni1 Yb1 130.5(3)
Cl3 Ni1 Yb1 93.07(9)
Cl2 Ni1 Yb1 88.39(7)
N2' Ni1' O2' 165.0(3)
N2' Ni1' O3' 90.2(3)
O2' Ni1' O3' 76.0(3)
N2' Ni1' N1' 101.8(4)
O2' Ni1' N1' 91.4(3)
O3' Ni1' N1' 166.8(3)
N2' Ni1' Cl2' 91.3(3)
O2' Ni1' Cl2' 94.8(2)
O3' Ni1' Cl2' 90.6(2)
N1' Ni1' Cl2' 94.7(3)
N2' Ni1' Cl3' 87.3(3)
O2' Ni1' Cl3' 86.9(2)
O3' Ni1' Cl3' 90.6(2)
N1' Ni1' Cl3' 84.5(3)
Cl2' Ni1' Cl3' 178.15(12)
N2' Ni1' Yb1' 128.6(3)
O2' Ni1' Yb1' 37.67(18)
O3' Ni1' Yb1' 38.4(2)
N1' Ni1' Yb1' 129.1(3)
Cl2' Ni1' Yb1' 91.52(9)
Cl3' Ni1' Yb1' 90.27(7)
C8 N1 C9 113.7(10)
C8 N1 Ni1 120.8(8)
C9 N1 Ni1 125.4(7)
C13 N2 C12 114.7(9)
C13 N2 Ni1 125.6(7)
C12 N2 Ni1 119.6(8)
C8' N1' C9' 113.9(9)
C8' N1' Ni1' 123.3(7)
C9' N1' Ni1' 122.7(7)
C13' N2' C12' 114.1(10)
C13' N2' Ni1' 122.7(9)
C12' N2' Ni1' 123.2(7)
C2 O1 C1 117.6(9)
C2 O1 Yb1 119.1(7)
C1 O1 Yb1 123.0(6)
C7 O2 Ni1 122.1(6)
C7 O2 Yb1 124.5(6)
Ni1 O2 Yb1 107.5(3)
C19 O3 Ni1 125.8(7)
C19 O3 Yb1 124.4(6)
Ni1 O3 Yb1 108.7(3)
C20 O4 C18 115.7(8)
C20 O4 Yb1 126.7(6)
C18 O4 Yb1 117.2(6)
C2' O1' C1' 115.1(8)
C2' O1' Yb1' 118.5(6)
C1' O1' Yb1' 124.9(6)
C7' O2' Ni1' 126.1(7)
C7' O2' Yb1' 124.0(7)
Ni1' O2' Yb1' 109.5(3)
C19' O3' Ni1' 124.3(6)
C19' O3' Yb1' 122.1(6)
Ni1' O3' Yb1' 108.0(3)
C18' O4' C20' 116.8(9)
C18' O4' Yb1' 118.7(6)
C20' O4' Yb1' 123.9(6)
O1 C1 H1A 109.5
O1 C1 H1B 109.5
H1A C1 H1B 109.5
O1 C1 H1C 109.5
H1A C1 H1C 109.5
H1B C1 H1C 109.5
O1 C2 C3 124.1(13)
O1 C2 C7 113.9(9)
C3 C2 C7 121.9(10)
C2 C3 C4 118.6(12)
C2 C3 H3A 120.7
C4 C3 H3A 120.7
C5 C4 C3 120.2(10)
C5 C4 H4A 119.9
C3 C4 H4A 119.9
C4 C5 C6 120.5(11)
C4 C5 H5A 119.7
C6 C5 H5A 119.7
C7 C6 C5 120.8(10)
C7 C6 C8 123.8(10)
C5 C6 C8 115.3(10)
O2 C7 C6 125.3(10)
O2 C7 C2 116.9(9)
C6 C7 C2 117.8(10)
N1 C8 C6 129.4(11)
N1 C8 H8A 115.3
C6 C8 H8A 115.3
N1 C9 C10 114.9(10)
N1 C9 H9A 108.5
C10 C9 H9A 108.5
N1 C9 H9B 108.5
C10 C9 H9B 108.5
H9A C9 H9B 107.5
C9 C10 C11 114.0(11)
C9 C10 H10A 108.7
C11 C10 H10A 108.7
C9 C10 H10B 108.7
C11 C10 H10B 108.7
H10A C10 H10B 107.6
C12 C11 C10 115.3(10)
C12 C11 H11D 108.4
C10 C11 H11D 108.4
C12 C11 H11A 108.4
C10 C11 H11A 108.4
H11D C11 H11A 107.5
C11 C12 N2 114.7(10)
C11 C12 H12C 108.6
N2 C12 H12C 108.6
C11 C12 H12D 108.6
N2 C12 H12D 108.6
H12C C12 H12D 107.6
N2 C13 C14 126.7(9)
N2 C13 H13A 116.7
C14 C13 H13A 116.7
C15 C14 C19 120.5(10)
C15 C14 C13 115.6(10)
C19 C14 C13 123.7(10)
C16 C15 C14 120.7(12)
C16 C15 H15A 119.6
C14 C15 H15A 119.6
C15 C16 C17 119.4(12)
C15 C16 H16B 120.3
C17 C16 H16B 120.3
C18 C17 C16 119.3(11)
C18 C17 H17A 120.3
C16 C17 H17A 120.3
C17 C18 C19 122.5(11)
C17 C18 O4 123.8(10)
C19 C18 O4 113.7(9)
O3 C19 C18 117.8(10)
O3 C19 C14 124.8(10)
C18 C19 C14 117.4(10)
O4 C20 H20A 109.5
O4 C20 H20B 109.5
H20A C20 H20B 109.5
O4 C20 H20C 109.5
H20A C20 H20C 109.5
H20B C20 H20C 109.5
O1' C1' H1'A 109.5
O1' C1' H1'B 109.5
H1'A C1' H1'B 109.5
O1' C1' H1'C 109.5
H1'A C1' H1'C 109.5
H1'B C1' H1'C 109.5
C3' C2' C7' 122.5(11)
C3' C2' O1' 123.8(10)
C7' C2' O1' 113.6(9)
C2' C3' C4' 119.2(12)
C2' C3' H3'A 120.4
C4' C3' H3'A 120.4
C5' C4' C3' 119.8(13)
C5' C4' H4'A 120.1
C3' C4' H4'A 120.1
C4' C5' C6' 123.2(13)
C4' C5' H5'A 118.4
C6' C5' H5'A 118.4
C7' C6' C5' 116.9(11)
C7' C6' C8' 125.9(10)
C5' C6' C8' 117.2(11)
O2' C7' C6' 124.5(10)
O2' C7' C2' 117.2(11)
C6' C7' C2' 118.3(11)
N1' C8' C6' 128.4(10)
N1' C8' H8'A 115.8
C6' C8' H8'A 115.8
C10' C9' N1' 115.0(11)
C10' C9' H9'A 108.5
N1' C9' H9'A 108.5
C10' C9' H9'B 108.5
N1' C9' H9'B 108.5
H9'A C9' H9'B 107.5
C9' C10' C11' 115.9(12)
C9' C10' H10C 108.3
C11' C10' H10C 108.3
C9' C10' H10D 108.3
C11' C10' H10D 108.3
H10C C10' H10D 107.4
C10' C11' C12' 117.3(10)
C10' C11' H11C 108.0
C12' C11' H11C 108.0
C10' C11' H11B 108.0
C12' C11' H11B 108.0
H11C C11' H11B 107.2
N2' C12' C11' 110.9(12)
N2' C12' H12A 109.5
C11' C12' H12A 109.5
N2' C12' H12B 109.5
C11' C12' H12B 109.5
H12A C12' H12B 108.1
N2' C13' C14' 128.7(11)
N2' C13' H13B 115.7
C14' C13' H13B 115.7
C19' C14' C15' 119.7(10)
C19' C14' C13' 123.7(10)
C15' C14' C13' 116.5(10)
C16' C15' C14' 120.5(11)
C16' C15' H15B 119.7
C14' C15' H15B 119.7
C15' C16' C17' 121.8(10)
C15' C16' H16A 119.1
C17' C16' H16A 119.1
C18' C17' C16' 118.1(11)
C18' C17' H17B 120.9
C16' C17' H17B 120.9
O4' C18' C17' 125.1(12)
O4' C18' C19' 112.6(9)
C17' C18' C19' 122.3(10)
O3' C19' C18' 119.5(9)
O3' C19' C14' 123.0(10)
C18' C19' C14' 117.5(10)
O4' C20' H20D 109.5
O4' C20' H20E 109.5
H20D C20' H20E 109.5
O4' C20' H20F 109.5
H20D C20' H20F 109.5
H20E C20' H20F 109.5

loop_
_geom_bond_atom_site_label_1
_geom_bond_atom_site_label_2
_geom_bond_distance
Yb1 O3 2.306(7)
Yb1 O2 2.342(7)
Yb1 O1W 2.378(7)
Yb1 O3W 2.394(9)
Yb1 O2W 2.399(10)
Yb1 O4 2.448(6)
Yb1 O1 2.459(7)
Yb1 Cl1 2.796(2)
Yb1 Ni1 3.5537(16)
Yb1' O2' 2.310(6)
Yb1' O3' 2.328(7)
Yb1' O1W' 2.360(8)
Yb1' O3W' 2.406(9)
Yb1' O1' 2.428(6)
Yb1' O2W' 2.434(9)
Yb1' O4' 2.454(7)
Yb1' Cl1' 2.789(2)
Yb1' Ni1' 3.5623(15)
Ni1 N2 2.051(8)
Ni1 O2 2.061(6)
Ni1 O3 2.064(7)
Ni1 N1 2.079(10)
Ni1 Cl3 2.426(4)
Ni1 Cl2 2.715(4)
Ni1' N2' 2.042(9)
Ni1' O2' 2.048(7)
Ni1' O3' 2.070(7)
Ni1' N1' 2.074(8)
Ni1' Cl2' 2.439(4)
Ni1' Cl3' 2.658(4)
N1 C8 1.256(15)
N1 C9 1.473(15)
N2 C13 1.281(15)
N2 C12 1.489(15)
N1' C8' 1.282(14)
N1' C9' 1.501(15)
N2' C13' 1.266(15)
N2' C12' 1.502(16)
O1 C2 1.382(13)
O1 C1 1.485(12)
O2 C7 1.317(12)
O3 C19 1.348(13)
O4 C20 1.427(12)
O4 C18 1.450(13)
O1' C2' 1.415(14)
O1' C1' 1.439(13)
O2' C7' 1.339(13)
O3' C19' 1.326(12)
O4' C18' 1.386(12)
O4' C20' 1.486(13)
C1 H1A 0.9600
C1 H1B 0.9600
C1 H1C 0.9600
C2 C3 1.400(15)
C2 C7 1.412(19)
C3 C4 1.422(17)
C3 H3A 0.9300
C4 C5 1.363(19)
C4 H4A 0.9300
C5 C6 1.424(16)
C5 H5A 0.9300
C6 C7 1.391(16)
C6 C8 1.475(17)
C8 H8A 0.9300
C9 C10 1.506(17)
C9 H9A 0.9700
C9 H9B 0.9700
C10 C11 1.549(16)
C10 H10A 0.9700
C10 H10B 0.9700
C11 C12 1.47(2)
C11 H11D 0.9700
C11 H11A 0.9700
C12 H12C 0.9700
C12 H12D 0.9700
C13 C14 1.500(16)
C13 H13A 0.9300
C14 C15 1.384(16)
C14 C19 1.394(16)
C15 C16 1.369(19)
C15 H15A 0.9300
C16 C17 1.395(17)
C16 H16B 0.9300
C17 C18 1.358(16)
C17 H17A 0.9300
C18 C19 1.388(16)
C20 H20A 0.9600
C20 H20B 0.9600
C20 H20C 0.9600
C1' H1'A 0.9600
C1' H1'B 0.9600
C1' H1'C 0.9600
C2' C3' 1.362(15)
C2' C7' 1.411(16)
C3' C4' 1.380(18)
C3' H3'A 0.9300
C4' C5' 1.331(19)
C4' H4'A 0.9300
C5' C6' 1.433(17)
C5' H5'A 0.9300
C6' C7' 1.390(17)
C6' C8' 1.443(17)
C8' H8'A 0.9300
C9' C10' 1.470(19)
C9' H9'A 0.9700
C9' H9'B 0.9700
C10' C11' 1.509(18)
C10' H10C 0.9700
C10' H10D 0.9700
C11' C12' 1.512(15)
C11' H11C 0.9700
C11' H11B 0.9700
C12' H12A 0.9700
C12' H12B 0.9700
C13' C14' 1.481(17)
C13' H13B 0.9300
C14' C19' 1.415(15)
C14' C15' 1.427(15)
C15' C16' 1.325(18)
C15' H15B 0.9300
C16' C17' 1.413(16)
C16' H16A 0.9300
C17' C18' 1.389(14)
C17' H17B 0.9300
C18' C19' 1.397(17)
C20' H20D 0.9600
C20' H20E 0.9600
C20' H20F 0.9600
